data_4322172
loop_
_publ_author_name
'Donatella Armentano'
'Giovanni De Munno'
'Francesc Lloret'
'Miguel Julve'

_publ_contact_author
;

     Prof. G. De Munno
     Dipartimento di Chimica
     Universit\'a della Calabria
     I-87030 Arcavacata di Rende, Cosenza
     Italy
;
_publ_contact_author_email demunno@unical.it
_publ_contact_author_fax '39 984 492044'
_publ_contact_author_phone '39 984 492068'
_publ_section_title
;
 Novel Three-Dimensional Cage Assembly of a \m4-Carbonato-Bridged
 Cobalt(II) Compound [Co2(bpm)(H2O)2(CO3)(OH)]NO3.4H2O
;
_journal_name_full 'Inorganic Chemistry'
_journal_page_first 3744
_journal_page_last 3747
_journal_paper_doi 10.1021/ic981323n
_journal_volume 38
_journal_year 1999
_chemical_compound_source 'chemical synthesis'
_chemical_formula_moiety '[Co2(bpm)(H2O)2(CO3)(OH)]NO3.4H2O'
_chemical_formula_sum 'C9 H19 Co2 N5 O13'
_chemical_formula_weight 523.1
_space_group_IT_number 87
_symmetry_cell_setting tetragonal
_symmetry_space_group_name_Hall '-I 4'
_symmetry_space_group_name_H-M 'I 4/m'
_cell_angle_alpha 90.
_cell_angle_beta 90.
_cell_angle_gamma 90.
_cell_formula_units_Z 8
_cell_length_a 16.444(3)
_cell_length_b 16.444(3)
_cell_length_c 14.178(5)
_cell_measurement_radiation 'Mo K\a'
_cell_measurement_temperature 295
_cell_measurement_wavelength 0.710730
_cell_volume 3833.8(17)
_computing_cell_refinement 'Siemens P3/V'
_computing_data_collection 'Siemens P3/V,(VMS vers 4.21/V, 1990)'
_computing_data_reduction 'Siemens SHELXTL-PLUS,(VMS vers 4.21/V , 1990)'
_computing_molecular_graphics 'Siemens XP'
_computing_publication_material 'Siemens SHELXTL-PLUS and PARST'
_computing_structure_refinement 'Siemens SHELXTL-PLUS'
_computing_structure_solution 'Siemens SHELXTL-PLUS'
_diffrn_ambient_temperature 295
_diffrn_measurement_device 'Siemens R3m/V diffractometer'
_diffrn_measurement_method \w-2\q
_diffrn_radiation_monochromator 'highly-oriented graphite crystal'
_diffrn_radiation_source 'fine-focus xray_tube'
_diffrn_radiation_type 'Mo K\a'
_diffrn_radiation_wavelength 0.710730
_diffrn_reflns_limit_h_max 23
_diffrn_reflns_limit_h_min 0
_diffrn_reflns_limit_k_max 23
_diffrn_reflns_limit_k_min 0
_diffrn_reflns_limit_l_max 19
_diffrn_reflns_limit_l_min 0
_diffrn_reflns_number 3214
_diffrn_reflns_theta_max 27.0
_diffrn_reflns_theta_min 1.5
_exptl_absorpt_coefficient_mu 18.00
_exptl_absorpt_correction_type semi-empirical
_exptl_crystal_colour orange
_exptl_crystal_density_diffrn 1.813
_exptl_crystal_description polyhedral
_exptl_crystal_F_000 2128
_exptl_crystal_size_max 0.20
_exptl_crystal_size_mid 0.14
_exptl_crystal_size_min 0.12
_refine_diff_density_max 1.50
_refine_diff_density_min -2.27
_refine_ls_extinction_method none
_refine_ls_goodness_of_fit_obs 1.537
_refine_ls_hydrogen_treatment '"riding model" with fixed isotropic U'
_refine_ls_matrix_type full
_refine_ls_number_parameters 115
_refine_ls_number_reflns 1209
_refine_ls_R_factor_all 17.48
_refine_ls_R_factor_obs 9.49
_refine_ls_shift/esd_max 0.001
_refine_ls_shift/esd_mean 0.000
_refine_ls_structure_factor_coef F
_refine_ls_weighting_details 'w = 1/(\s^2^(F)+ 0.0070*F^2^))'
_refine_ls_weighting_scheme calc
_refine_ls_wR_factor_all 19.83
_refine_ls_wR_factor_obs 14.78
_reflns_number_observed 1209
_reflns_number_total 2900
_reflns_observed_criterion >3\s(I)
_cod_data_source_file ic981323n.cif
_cod_data_source_block C9H19Co2N5O13
_cod_depositor_comments
;
The following automatic conversions were performed:

'_refine_ls_weighting_scheme' value '1/(\s^2^(F)+ 0.0070*F^2^))' was
changed to 'calc'. New tag '_refine_ls_weighting_details' was
created. The value of the new tag was set to 'w = 1/(\s^2^(F)+
0.0070*F^2^))'.

Automatic conversion script
Id: cif_fix_values 3143 2015-03-26 13:38:13Z robertas 
;
_cod_original_cell_volume 3834(2)
_cod_database_code 4322172

loop_
_symmetry_equiv_pos_as_xyz
x,y,z
-x,-y,z
-y,x,z
y,-x,z
-x,-y,-z
x,y,-z
y,-x,-z
-y,x,-z
1/2+x,1/2+y,1/2+z
1/2-x,1/2-y,1/2+z
1/2-y,1/2+x,1/2+z
1/2+y,1/2-x,1/2+z
1/2-x,1/2-y,1/2-z
1/2+x,1/2+y,1/2-z
1/2+y,1/2-x,1/2-z
1/2-y,1/2+x,1/2-z

loop_
_atom_site_aniso_label
_atom_site_aniso_U_11
_atom_site_aniso_U_22
_atom_site_aniso_U_33
_atom_site_aniso_U_23
_atom_site_aniso_U_13
_atom_site_aniso_U_12
_atom_site_aniso_type_symbol
Co1 0.0277(9) 0.034(1) 0.0254(7) -0.0062(7) -0.0034(7) -0.0022(8) Co
O1 0.043(8) 0.041(8) 0.036(7) 0. 0. -0.003(6) O
O2 0.083(8) 0.032(5) 0.029(4) -0.005(4) -0.001(5) 0.003(5) O
O3 0.040(7) 0.025(6) 0.025(5) 0. 0. 0.002(5) O
C5 0.04(1) 0.016(7) 0.024(7) 0. 0. -0.004(7) C
O4 0.072(7) 0.029(5) 0.020(4) 0.003(4) 0.001(4) 0.001(4) O
N1 0.031(5) 0.036(6) 0.028(5) -0.005(4) -0.008(4) 0.007(4) N
C1 0.040(8) 0.041(8) 0.047(7) -0.008(6) 0.006(7) 0.015(6) C
C2 0.040(9) 0.08(1) 0.08(1) -0.04(1) -0.013(8) 0.031(9) C
C3 0.039(8) 0.049(9) 0.053(8) -0.006(7) -0.014(7) -0.005(7) C
N2 0.031(6) 0.032(5) 0.026(5) -0.007(4) -0.007(4) 0.005(5) N
C4 0.023(6) 0.031(6) 0.031(6) -0.006(5) -0.005(5) 0.004(5) C

loop_
_atom_site_label
_atom_site_occupancy
_atom_site_fract_x
_atom_site_fract_y
_atom_site_fract_z
_atom_site_U_iso_or_equiv
_atom_site_thermal_displace_type
_atom_site_type_symbol
_atom_site_calc_flag
_atom_site_calc_attached_atom
_atom_site_disorder_group
Co1 1.00 0.6537(1) 0.6695(1) 0.6073(1) 0.0292(5) aniso Co ? ? ?
O1 1.00 0.6834(9) 0.7466(8) 0.5 0.040(4) aniso O ? ? ?
O2 1.00 0.6254(7) 0.5785(6) 0.7045(6) 0.048(3) aniso O ? ? ?
O3 1.00 0.6773(8) 0.5843(7) 0.5 0.030(4) aniso O ? ? ?
C5 1.00 0.677(1) 0.505(1) 0.5 0.025(5) aniso C ? ? ?
O4 1.00 0.6765(7) 0.4684(5) 0.4212(6) 0.040(3) aniso O ? ? ?
N1 1.00 0.7773(6) 0.6737(6) 0.6668(7) 0.031(3) aniso N ? ? ?
C1 1.00 0.8423(8) 0.6290(9) 0.641(1) 0.043(4) aniso C ? ? ?
C2 1.00 0.913(1) 0.636(1) 0.692(1) 0.067(7) aniso C ? ? ?
C3 1.00 0.9193(9) 0.694(1) 0.758(1) 0.047(5) aniso C ? ? ?
N2 1.00 0.8550(6) 0.7397(6) 0.7827(6) 0.030(3) aniso N ? ? ?
C4 1.00 0.7859(7) 0.7266(8) 0.7353(8) 0.029(4) aniso C ? ? ?
O5 0.50 0.838(2) 0.803(2) 0.5 0.14(1) iso O ? ? ?
O6 1.00 0.759(3) 0.941(3) 0.388(4) 0.33(3) iso O ? ? ?
N3 0.50 0.547(3) 0.899(3) 0.5 0.16 iso N ? ? ?
O7 0.50 0.520(2) 0.828(2) 0.5 0.16 iso O ? ? ?
O8 0.50 0.497(2) 0.959(2) 0.5 0.16 iso O ? ? ?
O9 0.50 0.628(2) 0.920(2) 0.5 0.16 iso O ? ? ?
H2W 1.00 0.6625(7) 0.5351(6) 0.6822(6) 0.06 iso H ? O2 ?
H2 1.00 0.958(1) 0.603(1) 0.675(1) 0.06 iso H ? C2 ?
H1O 1.00 0.7325(9) 0.7619(8) 0.5 0.06 iso H ? O1 ?
H3 1.00 0.9698(9) 0.702(1) 0.791(1) 0.06 iso H ? C3 ?
H1W 1.00 0.6368(7) 0.5730(6) 0.7748(6) 0.06 iso H ? O2 ?
H1 1.00 0.8369(8) 0.5897(9) 0.591(1) 0.06 iso H ? C1 ?

loop_
_atom_type_symbol
_atom_type_description
_atom_type_oxidation_number
_atom_type_number_in_cell
_atom_type_scat_dispersion_real
_atom_type_scat_dispersion_imag
_atom_type_scat_source
C Carbon 0 9 0.0020 0.0020 Internat_Tables_Vol_IV_Table_2.3.1
H Hydrogen 0 19 0.0000 0.0000 Internat_Tables_Vol_IV_Table_2.3.1
N Nitrogen 0 5 0.0040 0.0030 Internat_Tables_Vol_IV_Table_2.3.1
O Oxygen 0 13 0.0080 0.0060 Internat_Tables_Vol_IV_Table_2.3.1
Co Cobalt 0 2 0.2990 0.9730 Internat_Tables_Vol_IV_Table_2.3.1

loop_
_geom_angle_atom_site_label_1
_geom_angle_atom_site_label_2
_geom_angle_atom_site_label_3
_geom_angle
_geom_angle_site_symmetry_1
_geom_angle_site_symmetry_2
_geom_angle_site_symmetry_3
_geom_angle_publ_flag
O1 Co1 O2 172.6(3) . . . .
O1 Co1 N1 92.7(3) . . . .
O3 Co1 N1 97.3(3) . . . .
O2 Co1 N1 88.6(4) . . . .
O2 Co1 O3 92.4(3) . . . .
O1 Co1 N1 92.6(3) . . . .
O1 Co1 O3 80.24(6) . . . .
O1 Co1 O4 93.0(5) . . 8_656 .
O2 Co1 O4 87.2(4) . . 8_656 .
O3 Co1 O4 94.3(4) . . 8_656 .
N1 Co1 O4 167.8(4) . . 8_656 .
O1 Co1 N2 97.1(4) . . 13_666 .
O2 Co1 N2 90.2(4) . . 13_666 .
O3 Co1 N2 173.0(4) . . 13_666 .
N1 Co1 N2 76.3(4) . . 13_666 .
O4 Co1 N2 92.2(4) 8_656 . 13_666 .
Co1 O1 Co1 96.5(6) . . 8_656 .
Co1 O3 C5 131.59(5) . . . .
Co1 O3 Co1 92.6(5) . . 6_556 .
C5 O3 Co1 131.6(4) . . 6_556 .
O3 C5 O4 118.0(7) . . . .
O3 C5 O4 118.0(7) . . 6_556 .
O4 C5 O4 124(1) . . 6_556 .
C5 O4 Co1 129.3(8) . . 7_566 .
Co1 N1 C4 113.8(8) . . . .
Co1 N1 C1 127.7(9) . . . .
C1 N1 C4 118(1) . . . .
N1 C1 C2 119(1) . . . .
C1 C2 C3 120(2) . . . .
C2 C3 N2 121(1) . . . .
C3 N2 C4 117(1) . . . .
C3 N2 Co1 128.7(9) . . 13_666 .
C4 N2 Co1 114.7(8) . . 13_666 .
N1 C4 N2 125(1) . . . .
N1 C4 C4 118(1) . . 13_666 .
N2 C4 C4 117(1) . . 13_666 .
O8 N3 O9 116(4) . . . .
O7 N3 O9 125(4) . . . .
O7 N3 O8 119(4) . . . .

loop_
_geom_bond_atom_site_label_1
_geom_bond_atom_site_label_2
_geom_bond_distance
_geom_bond_site_symmetry_1
_geom_bond_site_symmetry_2
_geom_bond_publ_flag
Co1 O1 2.040(9) . . .
Co1 O2 2.09(1) . . .
Co1 O3 2.104(8) . . .
Co1 N1 2.20(1) . . .
Co1 O4 2.052(9) . 8_656 .
Co1 N2 2.16(1) . 13_666 .
O3 C5 1.31(2) . . .
C5 O4 1.26(1) . . .
N1 C1 1.35(2) . . .
N1 C4 1.31(2) . . .
C1 C2 1.37(2) . . .
C2 C3 1.35(2) . . .
C3 N2 1.34(2) . . .
N2 C4 1.34(2) . . .
C4 C4 1.47(2) . 13_666 .
N3 O7 1.25(6) . . .
N3 O8 1.28(6) . . .
N3 O9 1.38(6) . . .
